data_4120226
loop_
_publ_author_name
'Ke Kong'
'John A. Enquist'
'Monica E. McCallum'
'Genessa M. Smith'
'Takanori Matsumaru'
'Elnaz Menhaji-Klotz'
'John L. Wood'

_publ_section_title
;
 An Enantioselective Total Synthesis and Stereochemical Revision of
 (+)-Citrinadin B
;
_journal_name_full 'Journal of the American Chemical Society'
_journal_page_first 10890
_journal_page_last 10893
_journal_paper_doi 10.1021/ja405548b
_journal_volume 135
_journal_year 2013
_chemical_absolute_configuration rm
_chemical_formula_sum 'C28 H32 N2 O3'
_chemical_formula_weight 444.56
_chemical_name_systematic
;

 ?

;
_space_group_IT_number 19
_symmetry_cell_setting orthorhombic
_symmetry_space_group_name_Hall 'P 2ac 2ab'
_symmetry_space_group_name_H-M 'P 21 21 21'
_atom_sites_solution_hydrogens geom
_atom_sites_solution_primary direct
_atom_sites_solution_secondary difmap
_audit_creation_method 'Bruker SHELXTL'
_cell_angle_alpha 90.00
_cell_angle_beta 90.00
_cell_angle_gamma 90.00
_cell_formula_units_Z 4
_cell_length_a 7.4679(3)
_cell_length_b 13.9184(6)
_cell_length_c 21.9214(9)
_cell_measurement_reflns_used 9395
_cell_measurement_temperature 100(2)
_cell_volume 2278.54(16)
_computing_cell_refinement 'Bruker SMART'
_computing_data_collection 'Bruker SMART'
_computing_data_reduction 'Bruker SAINT'
_computing_molecular_graphics 'Bruker SHELXTL'
_computing_publication_material 'Bruker SHELXTL'
_computing_structure_refinement 'Bruker SHELXTL'
_computing_structure_solution 'Bruker SHELXTL'
_diffrn_ambient_temperature 100(2)
_diffrn_measured_fraction_theta_full 0.989
_diffrn_measured_fraction_theta_max 0.989
_diffrn_measurement_device_type 'Bruker-AXS Apex 2 CCD area detector'
_diffrn_measurement_method 'phi and omega scans'
_diffrn_radiation_monochromator graphite
_diffrn_radiation_source 'fine-focus sealed tube'
_diffrn_radiation_type MoK\a
_diffrn_radiation_wavelength 0.71073
_diffrn_reflns_av_R_equivalents 0.0541
_diffrn_reflns_av_sigmaI/netI 0.0499
_diffrn_reflns_limit_h_max 11
_diffrn_reflns_limit_h_min -11
_diffrn_reflns_limit_k_max 21
_diffrn_reflns_limit_k_min -21
_diffrn_reflns_limit_l_max 33
_diffrn_reflns_limit_l_min -33
_diffrn_reflns_number 63534
_diffrn_reflns_theta_full 33.50
_diffrn_reflns_theta_max 33.50
_diffrn_reflns_theta_min 1.86
_exptl_absorpt_coefficient_mu 0.084
_exptl_absorpt_correction_T_max 0.9842
_exptl_absorpt_correction_T_min 0.9712
_exptl_absorpt_correction_type multi-scan
_exptl_absorpt_process_details 'SADABS, Sheldrick, 1997'
_exptl_crystal_colour colourless
_exptl_crystal_density_diffrn 1.296
_exptl_crystal_description cube
_exptl_crystal_F_000 952
_exptl_crystal_size_max 0.35
_exptl_crystal_size_mid 0.21
_exptl_crystal_size_min 0.19
_refine_diff_density_max 0.309
_refine_diff_density_min -0.218
_refine_diff_density_rms 0.049
_refine_ls_extinction_coef 0.0008(9)
_refine_ls_extinction_expression Fc^*^=kFc[1+0.001xFc^2^\l^3^/sin(2\q)]^-1/4^
_refine_ls_extinction_method SHELXL
_refine_ls_goodness_of_fit_ref 0.990
_refine_ls_hydrogen_treatment refall
_refine_ls_matrix_type full
_refine_ls_number_parameters 427
_refine_ls_number_reflns 8839
_refine_ls_number_restraints 0
_refine_ls_restrained_S_all 0.990
_refine_ls_R_factor_all 0.0631
_refine_ls_R_factor_gt 0.0452
_refine_ls_shift/su_max 0.001
_refine_ls_shift/su_mean 0.000
_refine_ls_structure_factor_coef Fsqd
_refine_ls_weighting_details 'calc w=1/[\s^2^(Fo^2^)+(0.0697P)^2^+0.0000P] where P=(Fo^2^+2Fc^2^)/3'
_refine_ls_weighting_scheme calc
_refine_ls_wR_factor_gt 0.1048
_refine_ls_wR_factor_ref 0.1148
_reflns_number_gt 7199
_reflns_number_total 8839
_reflns_threshold_expression >2sigma(I)
_cod_data_source_file ja405548b_si_002.cif
_cod_data_source_block wood01_0m
_cod_database_code 4120226

loop_
_symmetry_equiv_pos_as_xyz
'x, y, z'
'-x+1/2, -y, z+1/2'
'-x, y+1/2, -z+1/2'
'x+1/2, -y+1/2, -z'

loop_
_atom_site_label
_atom_site_type_symbol
_atom_site_fract_x
_atom_site_fract_y
_atom_site_fract_z
_atom_site_U_iso_or_equiv
_atom_site_adp_type
_atom_site_occupancy
_atom_site_symmetry_multiplicity
_atom_site_calc_flag
O1 O 0.91798(12) 0.32289(6) 0.93115(4) 0.01741(17) Uani 1 1 d
O2 O 1.21599(14) 0.27320(7) 0.84834(5) 0.0300(2) Uani 1 1 d
O3 O 0.90209(13) 0.07155(7) 0.79447(4) 0.02128(19) Uani 1 1 d
N1 N 0.82062(14) 0.40224(7) 0.90290(5) 0.0166(2) Uani 1 1 d
N2 N 0.87025(13) -0.06804(8) 0.84923(4) 0.01595(19) Uani 1 1 d
C1 C 0.92025(16) 0.23907(8) 0.89111(5) 0.0146(2) Uani 1 1 d
C2 C 0.80655(18) 0.26902(9) 0.83600(5) 0.0174(2) Uani 1 1 d
H2A H 0.877(2) 0.2953(12) 0.8024(7) 0.020(4) Uiso 1 1 d
C3 C 0.69551(17) 0.35158(9) 0.86245(5) 0.0168(2) Uani 1 1 d
H3A H 0.609(2) 0.3245(10) 0.8894(6) 0.009(3) Uiso 1 1 d
H3B H 0.729(2) 0.2163(13) 0.8173(8) 0.027(4) Uiso 1 1 d
C4 C 0.60445(19) 0.41868(10) 0.81728(6) 0.0221(3) Uani 1 1 d
H4A H 0.529(3) 0.3768(13) 0.7885(8) 0.035(5) Uiso 1 1 d
H4B H 0.521(2) 0.4607(13) 0.8431(8) 0.029(4) Uiso 1 1 d
C5 C 0.7373(2) 0.48215(10) 0.78356(6) 0.0226(3) Uani 1 1 d
H5A H 0.816(2) 0.4407(13) 0.7583(8) 0.030(4) Uiso 1 1 d
H5B H 0.666(3) 0.5299(13) 0.7567(8) 0.036(5) Uiso 1 1 d
C6 C 0.85310(19) 0.53451(9) 0.82999(6) 0.0202(2) Uani 1 1 d
H6A H 0.775(2) 0.5760(12) 0.8539(7) 0.024(4) Uiso 1 1 d
H6B H 0.937(2) 0.5774(12) 0.8096(7) 0.022(4) Uiso 1 1 d
C7 C 0.95355(17) 0.46367(9) 0.87059(6) 0.0190(2) Uani 1 1 d
H7A H 1.027(2) 0.4191(12) 0.8417(7) 0.018(4) Uiso 1 1 d
C8 C 1.0676(2) 0.51433(11) 0.91764(7) 0.0287(3) Uani 1 1 d
H8A H 1.162(3) 0.5521(14) 0.8988(9) 0.041(5) Uiso 1 1 d
H8B H 0.994(3) 0.5615(15) 0.9442(10) 0.053(6) Uiso 1 1 d
H8C H 1.131(3) 0.4668(15) 0.9478(9) 0.050(6) Uiso 1 1 d
C9 C 1.11610(17) 0.21724(9) 0.87330(6) 0.0188(2) Uani 1 1 d
C10 C 1.16646(17) 0.11607(9) 0.89186(6) 0.0191(2) Uani 1 1 d
H10A H 1.236(2) 0.0825(13) 0.8586(8) 0.030(4) Uiso 1 1 d
H10B H 1.238(2) 0.1171(12) 0.9308(7) 0.027(4) Uiso 1 1 d
C11 C 0.98689(15) 0.06488(9) 0.90303(5) 0.0148(2) Uani 1 1 d
C12 C 0.86115(15) 0.14804(8) 0.92813(5) 0.0143(2) Uani 1 1 d
C13 C 0.90285(18) 0.16495(9) 0.99602(5) 0.0170(2) Uani 1 1 d
H13A H 0.838(2) 0.2206(10) 1.0134(6) 0.011(3) Uiso 1 1 d
H13B H 0.870(2) 0.1096(11) 1.0195(7) 0.020(4) Uiso 1 1 d
H13C H 1.027(2) 0.1808(11) 1.0021(7) 0.022(4) Uiso 1 1 d
C14 C 0.66367(17) 0.12067(10) 0.92260(6) 0.0175(2) Uani 1 1 d
H14A H 0.593(3) 0.1671(12) 0.9410(8) 0.027(4) Uiso 1 1 d
H14B H 0.656(3) 0.0586(14) 0.9388(9) 0.041(5) Uiso 1 1 d
H14C H 0.613(2) 0.1142(12) 0.8849(8) 0.025(4) Uiso 1 1 d
C15 C 0.91537(16) 0.02660(9) 0.84179(5) 0.0161(2) Uani 1 1 d
C16 C 0.91750(15) -0.10057(9) 0.90806(5) 0.0152(2) Uani 1 1 d
C17 C 0.90315(17) -0.19320(9) 0.93056(6) 0.0196(2) Uani 1 1 d
H17A H 0.852(2) -0.2453(12) 0.9054(7) 0.022(4) Uiso 1 1 d
C18 C 0.96896(19) -0.20986(11) 0.98923(6) 0.0234(3) Uani 1 1 d
H18A H 0.959(3) -0.2702(14) 1.0060(9) 0.036(5) Uiso 1 1 d
C19 C 1.04823(19) -0.13689(10) 1.02250(6) 0.0242(3) Uani 1 1 d
H19A H 1.094(3) -0.1508(12) 1.0648(8) 0.028(4) Uiso 1 1 d
C20 C 1.06372(17) -0.04370(10) 0.99861(6) 0.0196(2) Uani 1 1 d
H20A H 1.117(2) 0.0033(12) 1.0215(7) 0.020(4) Uiso 1 1 d
C21 C 0.99280(16) -0.02541(9) 0.94119(5) 0.0160(2) Uani 1 1 d
C22 C 0.80552(18) -0.12996(9) 0.80078(6) 0.0192(2) Uani 1 1 d
H22A H 0.894(2) -0.1807(12) 0.7956(7) 0.025(4) Uiso 1 1 d
H22B H 0.796(2) -0.0885(12) 0.7624(8) 0.025(4) Uiso 1 1 d
C23 C 0.62763(16) -0.17626(9) 0.81546(5) 0.0171(2) Uani 1 1 d
C24 C 0.50485(18) -0.13165(10) 0.85374(6) 0.0214(3) Uani 1 1 d
H24A H 0.537(2) -0.0732(13) 0.8740(8) 0.030(4) Uiso 1 1 d
C25 C 0.33898(19) -0.17330(11) 0.86502(7) 0.0263(3) Uani 1 1 d
H25A H 0.250(3) -0.1445(14) 0.8941(9) 0.039(5) Uiso 1 1 d
C26 C 0.29471(19) -0.26039(11) 0.83804(7) 0.0280(3) Uani 1 1 d
H26A H 0.169(3) -0.2897(14) 0.8449(8) 0.037(5) Uiso 1 1 d
C27 C 0.4161(2) -0.30546(10) 0.80023(6) 0.0242(3) Uani 1 1 d
H27A H 0.394(3) -0.3649(13) 0.7791(8) 0.032(5) Uiso 1 1 d
C28 C 0.5834(2) -0.26421(10) 0.78919(6) 0.0209(2) Uani 1 1 d
H28A H 0.678(2) -0.2956(11) 0.7630(7) 0.021(4) Uiso 1 1 d

loop_
_atom_site_aniso_label
_atom_site_aniso_U_11
_atom_site_aniso_U_22
_atom_site_aniso_U_33
_atom_site_aniso_U_23
_atom_site_aniso_U_13
_atom_site_aniso_U_12
O1 0.0238(4) 0.0127(4) 0.0157(4) -0.0010(3) -0.0041(3) 0.0005(3)
O2 0.0238(5) 0.0254(5) 0.0407(6) 0.0071(5) 0.0108(4) -0.0034(4)
O3 0.0287(5) 0.0184(4) 0.0168(4) 0.0003(3) 0.0024(4) 0.0009(4)
N1 0.0205(5) 0.0140(5) 0.0154(4) 0.0012(4) -0.0018(4) 0.0012(4)
N2 0.0170(4) 0.0157(5) 0.0151(4) -0.0012(4) -0.0006(4) -0.0021(4)
C1 0.0166(5) 0.0137(5) 0.0134(5) -0.0023(4) 0.0022(4) -0.0011(4)
C2 0.0226(6) 0.0154(5) 0.0141(5) -0.0010(4) -0.0015(4) -0.0002(5)
C3 0.0182(5) 0.0164(5) 0.0159(5) -0.0001(4) -0.0008(4) -0.0005(4)
C4 0.0246(6) 0.0205(6) 0.0211(6) 0.0007(5) -0.0053(5) 0.0010(5)
C5 0.0320(7) 0.0184(6) 0.0174(6) 0.0016(5) -0.0031(5) -0.0002(5)
C6 0.0284(6) 0.0147(6) 0.0176(5) 0.0021(4) -0.0002(5) -0.0004(5)
C7 0.0215(6) 0.0159(6) 0.0196(5) 0.0022(5) -0.0006(5) -0.0020(5)
C8 0.0302(7) 0.0219(7) 0.0340(7) 0.0043(6) -0.0122(6) -0.0066(6)
C9 0.0177(5) 0.0188(6) 0.0200(5) -0.0016(4) 0.0031(4) -0.0021(4)
C10 0.0139(5) 0.0184(6) 0.0250(6) -0.0014(5) 0.0032(5) -0.0013(4)
C11 0.0141(5) 0.0142(5) 0.0160(5) -0.0020(4) 0.0003(4) -0.0007(4)
C12 0.0138(5) 0.0142(5) 0.0149(5) -0.0015(4) 0.0000(4) -0.0014(4)
C13 0.0205(6) 0.0158(5) 0.0146(5) -0.0016(4) 0.0001(4) -0.0025(4)
C14 0.0147(5) 0.0173(6) 0.0204(6) -0.0018(5) 0.0011(4) -0.0006(4)
C15 0.0151(5) 0.0157(5) 0.0175(5) -0.0023(4) 0.0025(4) 0.0005(4)
C16 0.0119(5) 0.0167(5) 0.0169(5) 0.0001(4) -0.0012(4) -0.0012(4)
C17 0.0192(5) 0.0168(6) 0.0229(6) 0.0000(5) -0.0016(5) -0.0019(5)
C18 0.0267(6) 0.0188(6) 0.0248(6) 0.0044(5) -0.0036(5) 0.0011(5)
C19 0.0269(7) 0.0231(7) 0.0226(6) 0.0017(5) -0.0060(5) 0.0046(5)
C20 0.0183(5) 0.0196(6) 0.0208(5) -0.0026(5) -0.0049(5) 0.0025(5)
C21 0.0138(5) 0.0158(5) 0.0184(5) -0.0013(4) -0.0015(4) 0.0001(4)
C22 0.0201(6) 0.0191(6) 0.0185(5) -0.0041(5) 0.0001(5) -0.0028(5)
C23 0.0185(5) 0.0171(5) 0.0156(5) 0.0009(4) -0.0029(4) -0.0013(4)
C24 0.0178(5) 0.0214(6) 0.0251(6) -0.0038(5) -0.0022(5) -0.0031(5)
C25 0.0176(6) 0.0262(7) 0.0352(7) 0.0010(6) -0.0003(5) -0.0015(5)
C26 0.0211(6) 0.0264(7) 0.0367(8) 0.0096(6) -0.0072(6) -0.0058(5)
C27 0.0290(6) 0.0183(6) 0.0254(6) 0.0037(5) -0.0090(5) -0.0072(5)
C28 0.0278(6) 0.0170(6) 0.0179(5) 0.0012(5) -0.0046(5) -0.0029(5)

loop_
_atom_type_symbol
_atom_type_description
_atom_type_scat_dispersion_real
_atom_type_scat_dispersion_imag
_atom_type_scat_source
C C 0.0033 0.0016 'International Tables Vol C Tables 4.2.6.8 and 6.1.1.4'
H H 0.0000 0.0000 'International Tables Vol C Tables 4.2.6.8 and 6.1.1.4'
N N 0.0061 0.0033 'International Tables Vol C Tables 4.2.6.8 and 6.1.1.4'
O O 0.0106 0.0060 'International Tables Vol C Tables 4.2.6.8 and 6.1.1.4'

loop_
_geom_angle_atom_site_label_1
_geom_angle_atom_site_label_2
_geom_angle_atom_site_label_3
_geom_angle
C1 O1 N1 110.81(8)
O1 N1 C3 102.11(9)
O1 N1 C7 107.70(9)
C3 N1 C7 114.36(9)
C15 N2 C16 110.84(10)
C15 N2 C22 124.49(10)
C16 N2 C22 124.17(10)
O1 C1 C2 104.46(9)
O1 C1 C9 108.68(10)
C2 C1 C9 112.24(10)
O1 C1 C12 109.35(9)
C2 C1 C12 118.11(10)
C9 C1 C12 103.80(10)
C3 C2 C1 101.86(9)
N1 C3 C4 112.50(10)
N1 C3 C2 104.15(10)
C4 C3 C2 117.15(10)
C5 C4 C3 112.41(11)
C4 C5 C6 108.90(10)
C5 C6 C7 111.10(11)
N1 C7 C8 108.59(11)
N1 C7 C6 108.71(10)
C8 C7 C6 111.93(11)
O2 C9 C10 124.58(12)
O2 C9 C1 124.90(12)
C10 C9 C1 110.52(10)
C9 C10 C11 104.90(10)
C21 C11 C10 116.62(10)
C21 C11 C15 101.83(9)
C10 C11 C15 108.90(10)
C21 C11 C12 115.58(9)
C10 C11 C12 103.47(9)
C15 C11 C12 110.43(9)
C14 C12 C13 108.07(10)
C14 C12 C1 115.61(10)
C13 C12 C1 108.67(9)
C14 C12 C11 111.18(10)
C13 C12 C11 109.07(10)
C1 C12 C11 104.07(9)
O3 C15 N2 125.22(11)
O3 C15 C11 126.45(11)
N2 C15 C11 108.32(10)
C17 C16 C21 123.04(11)
C17 C16 N2 127.21(11)
C21 C16 N2 109.67(10)
C16 C17 C18 117.10(12)
C19 C18 C17 120.95(13)
C18 C19 C20 121.13(13)
C21 C20 C19 118.43(12)
C20 C21 C16 119.28(11)
C20 C21 C11 131.72(11)
C16 C21 C11 108.93(10)
N2 C22 C23 112.98(10)
C24 C23 C28 119.09(12)
C24 C23 C22 121.21(11)
C28 C23 C22 119.68(12)
C23 C24 C25 120.61(13)
C26 C25 C24 120.03(14)
C27 C26 C25 119.77(13)
C26 C27 C28 120.35(13)
C23 C28 C27 120.13(13)

loop_
_geom_bond_atom_site_label_1
_geom_bond_atom_site_label_2
_geom_bond_distance
O1 C1 1.4601(14)
O1 N1 1.4600(13)
O2 C9 1.2093(16)
O3 C15 1.2156(15)
N1 C3 1.4685(16)
N1 C7 1.4894(16)
N2 C15 1.3694(16)
N2 C16 1.4116(15)
N2 C22 1.4507(16)
C1 C2 1.5344(17)
C1 C9 1.5440(17)
C1 C12 1.5678(17)
C2 C3 1.5311(18)
C3 C4 1.5215(18)
C4 C5 1.5204(19)
C5 C6 1.5213(19)
C6 C7 1.5255(18)
C7 C8 1.5123(19)
C9 C10 1.5132(19)
C10 C11 1.5381(17)
C11 C21 1.5103(17)
C11 C15 1.5399(17)
C11 C12 1.5888(16)
C12 C14 1.5279(17)
C12 C13 1.5386(17)
C16 C17 1.3846(18)
C16 C21 1.3920(17)
C17 C18 1.3963(19)
C18 C19 1.383(2)
C19 C20 1.4035(19)
C20 C21 1.3891(18)
C22 C23 1.5112(18)
C23 C24 1.3893(18)
C23 C28 1.3924(18)
C24 C25 1.3899(19)
C25 C26 1.389(2)
C26 C27 1.379(2)
C27 C28 1.396(2)
